data_7160643
loop_
_publ_author_name
'Watanabe, Kohei'
'Toba, Yuto'
'Mita, Shimpei'
'Kanda, Yusuke'
'Yagi, Toru'
'Kanauchi, Kento'
'Kumada, Manami'
'Yoshida, Yasushi'
'Kasashima, Yoshio'
'Takita, Ryo'
'Sakamoto, Masami'
'Mino, Takashi'

_publ_section_title
;
 Stereoinversion in Pd-catalyzed allylic substitution induced by
 modification of olefinic moiety in chiral phosphine-acrylamide ligands.
;
_journal_issue 32
_journal_name_full 'Organic &amp; biomolecular chemistry'
_journal_page_first 7431
_journal_page_last 7438
_journal_paper_doi 10.1039/d5ob01034a
_journal_volume 23
_journal_year 2025
_chemical_absolute_configuration unk
_chemical_formula_sum 'C32 H32 N O P'
_chemical_formula_weight 477.55
_space_group_crystal_system orthorhombic
_space_group_IT_number 19
_space_group_name_Hall 'P 2ac 2ab'
_space_group_name_H-M_alt 'P 21 21 21'
_atom_sites_solution_hydrogens geom
_atom_sites_solution_primary direct
_atom_sites_solution_secondary difmap
_audit_update_record
;
2024-04-24 deposited with the CCDC.	2025-07-18 downloaded from the CCDC.
;
_cell_angle_alpha 90
_cell_angle_beta 90
_cell_angle_gamma 90
_cell_formula_units_Z 4
_cell_length_a 8.8268(8)
_cell_length_b 16.7704(15)
_cell_length_c 17.9763(17)
_cell_measurement_reflns_used 9982
_cell_measurement_temperature 173(2)
_cell_measurement_theta_max 68.6768
_cell_measurement_theta_min 3.6044
_cell_volume 2661.0(4)
_computing_cell_refinement 'SAINT V8.34A (Bruker AXS Inc., 2013)'
_computing_data_collection 'APEX2 (Bruker AXS, 2006)'
_computing_data_reduction 'SAINT V8.34A (Bruker AXS Inc., 2013)'
_computing_molecular_graphics 'XSHEL (Bruker AXS,2002)'
_computing_publication_material 'XCIF (Bruker AXS, 2001)'
_computing_structure_refinement 'SHELXL-2014/7 (Sheldrick, 2014)'
_computing_structure_solution 'SHELXS-97 (Sheldrick, 1997)'
_diffrn_ambient_temperature 173(2)
_diffrn_detector_area_resol_mean 8.3333
_diffrn_measured_fraction_theta_full 0.988
_diffrn_measured_fraction_theta_max 0.984
_diffrn_measurement_device_type 'Bruker APEXII Ultra CCD area detector'
_diffrn_measurement_method 'Phi and Omega scans'
_diffrn_radiation_monochromator 'Bruker Helios multilayer confocal mirror'
_diffrn_radiation_type CuK\a
_diffrn_radiation_wavelength 1.54178
_diffrn_reflns_av_R_equivalents 0.0253
_diffrn_reflns_av_unetI/netI 0.0350
_diffrn_reflns_limit_h_max 10
_diffrn_reflns_limit_h_min -10
_diffrn_reflns_limit_k_max 20
_diffrn_reflns_limit_k_min -18
_diffrn_reflns_limit_l_max 20
_diffrn_reflns_limit_l_min -20
_diffrn_reflns_number 13975
_diffrn_reflns_theta_full 67.679
_diffrn_reflns_theta_max 68.671
_diffrn_reflns_theta_min 3.604
_diffrn_source 'Bruker TXS fine-focus rotating anode'
_exptl_absorpt_coefficient_mu 1.091
_exptl_absorpt_correction_T_max 0.81
_exptl_absorpt_correction_T_min 0.74
_exptl_absorpt_correction_type multi-scan
_exptl_absorpt_process_details 'SADABS (Sheldrick 1996)'
_exptl_crystal_colour colourless
_exptl_crystal_density_diffrn 1.192
_exptl_crystal_density_method 'not measured'
_exptl_crystal_description block
_exptl_crystal_F_000 1016
_exptl_crystal_size_max 0.600
_exptl_crystal_size_mid 0.400
_exptl_crystal_size_min 0.200
_refine_diff_density_max 0.275
_refine_diff_density_min -0.304
_refine_ls_abs_structure_details
;
Flack x determined using 1956 quotients [(I+)-(I-)]/[(I+)+(I-)]
(Parsons, Flack and Wagner, Acta Cryst. B69 (2013) 249-259).
;
_refine_ls_abs_structure_Flack 0.033(4)
_refine_ls_extinction_method none
_refine_ls_goodness_of_fit_ref 0.736
_refine_ls_hydrogen_treatment constr
_refine_ls_matrix_type full
_refine_ls_number_parameters 320
_refine_ls_number_reflns 4739
_refine_ls_number_restraints 0
_refine_ls_restrained_S_all 0.736
_refine_ls_R_factor_all 0.0337
_refine_ls_R_factor_gt 0.0334
_refine_ls_shift/su_max 0.000
_refine_ls_shift/su_mean 0.000
_refine_ls_structure_factor_coef Fsqd
_refine_ls_weighting_details 'w=1/[\s^2^(Fo^2^)+(0.1000P)^2^+0.5264P] where P=(Fo^2^+2Fc^2^)/3'
_refine_ls_weighting_scheme calc
_refine_ls_wR_factor_gt 0.0902
_refine_ls_wR_factor_ref 0.0911
_reflns_number_gt 4686
_reflns_number_total 4739
_reflns_threshold_expression 'I > 2\s(I)'
_cod_data_source_file d5ob01034a2.cif
_cod_data_source_block I_CCDC2
_cod_depositor_comments 'Adding full bibliography for 7160641--7160643.cif.'
_cod_database_code 7160643

loop_
_space_group_symop_operation_xyz
'x, y, z'
'-x+1/2, -y, z+1/2'
'-x, y+1/2, -z+1/2'
'x+1/2, -y+1/2, -z'

loop_
_atom_site_type_symbol
_atom_site_label
_atom_site_fract_x
_atom_site_fract_y
_atom_site_fract_z
_atom_site_U_iso_or_equiv
_atom_site_adp_type
_atom_site_calc_flag
_atom_site_refinement_flags_adp
_atom_site_refinement_flags_occupancy
_atom_site_refinement_flags_posn
_atom_site_occupancy
_atom_site_disorder_assembly
_atom_site_disorder_group
P P1 0.52680(5) 0.49683(3) 0.71248(2) 0.02487(14) Uani d . . . 1 . .
O O1 0.7513(2) 0.48163(9) 0.94317(8) 0.0450(4) Uani d . . . 1 . .
N N1 0.76318(18) 0.53213(9) 0.82641(8) 0.0248(3) Uani d . . . 1 . .
C C1 0.4394(2) 0.49765(12) 0.61989(10) 0.0273(4) Uani d . . . 1 . .
C C20 0.7879(2) 0.47261(12) 0.87786(11) 0.0313(4) Uani d . . . 1 . .
C C13 0.8256(2) 0.53060(10) 0.75228(10) 0.0223(4) Uani d . . . 1 . .
C C6 0.3580(2) 0.43371(14) 0.59151(12) 0.0345(4) Uani d . . . 1 . .
H H6 0.357 0.3844 0.6176 0.041 Uiso calc U . R 1 . .
C C15 0.7848(2) 0.51923(11) 0.61953(10) 0.0285(4) Uani d . . . 1 . .
H H15 0.7192 0.5116 0.5783 0.034 Uiso calc U . R 1 . .
C C2 0.4367(2) 0.56947(13) 0.58027(12) 0.0349(4) Uani d . . . 1 . .
H H2 0.4902 0.6143 0.5991 0.042 Uiso calc U . R 1 . .
C C7 0.5411(2) 0.38994(12) 0.73318(11) 0.0324(4) Uani d . . . 1 . .
C C16 0.9385(2) 0.53215(13) 0.60811(11) 0.0329(4) Uani d . . . 1 . .
H H16 0.9779 0.5328 0.5589 0.04 Uiso calc U . R 1 . .
C C26 0.5479(3) 0.59972(14) 0.89577(12) 0.0372(5) Uani d . . . 1 . .
H H26A 0.4836 0.5573 0.8756 0.056 Uiso calc U . R 1 . .
H H26B 0.4912 0.6499 0.8965 0.056 Uiso calc U . R 1 . .
H H26C 0.5787 0.5859 0.9465 0.056 Uiso calc U . R 1 . .
C C14 0.7271(2) 0.51755(10) 0.69158(10) 0.0234(4) Uani d . . . 1 . .
C C27 0.8007(2) 0.67015(11) 0.87703(11) 0.0291(4) Uani d . . . 1 . .
C C17 1.0335(2) 0.54394(12) 0.66735(12) 0.0328(4) Uani d . . . 1 . .
H H17 1.1383 0.5524 0.6584 0.039 Uiso calc U . R 1 . .
C C18 0.9801(2) 0.54379(11) 0.74074(11) 0.0281(4) Uani d . . . 1 . .
C C25 0.6887(2) 0.60920(11) 0.84696(10) 0.0269(4) Uani d . . . 1 . .
H H25 0.651 0.6321 0.799 0.032 Uiso calc U . R 1 . .
C C21 0.8586(3) 0.39833(13) 0.85054(11) 0.0356(5) Uani d . . . 1 . .
H H21 0.9049 0.4 0.8029 0.043 Uiso calc U . R 1 . .
C C32 0.8696(3) 0.66247(13) 0.94624(13) 0.0410(5) Uani d . . . 1 . .
H H32 0.8461 0.6182 0.9771 0.049 Uiso calc U . R 1 . .
C C30 1.0076(3) 0.78455(15) 0.92623(15) 0.0464(6) Uani d . . . 1 . .
H H30 1.0788 0.8231 0.9429 0.056 Uiso calc U . R 1 . .
C C5 0.2779(3) 0.44110(16) 0.52540(13) 0.0421(5) Uani d . . . 1 . .
H H5 0.223 0.3967 0.5066 0.05 Uiso calc U . R 1 . .
C C3 0.3576(3) 0.57627(15) 0.51430(13) 0.0421(5) Uani d . . . 1 . .
H H3 0.3584 0.6252 0.4878 0.051 Uiso calc U . R 1 . .
C C8 0.6340(3) 0.33893(13) 0.69227(13) 0.0393(5) Uani d . . . 1 . .
H H8 0.6888 0.3593 0.651 0.047 Uiso calc U . R 1 . .
C C4 0.2771(2) 0.51191(17) 0.48680(12) 0.0423(5) Uani d . . . 1 . .
H H4 0.2218 0.5166 0.4417 0.051 Uiso calc U . R 1 . .
C C31 0.9727(3) 0.71939(15) 0.97040(14) 0.0474(6) Uani d . . . 1 . .
H H31 1.0197 0.7136 1.0176 0.057 Uiso calc U . R 1 . .
C C12 0.4627(3) 0.35923(15) 0.79351(13) 0.0446(5) Uani d . . . 1 . .
H H12 0.3988 0.3928 0.8222 0.053 Uiso calc U . R 1 . .
C C19 1.0902(2) 0.55630(16) 0.80380(13) 0.0429(5) Uani d . . . 1 . .
H H19A 1.1924 0.5635 0.7837 0.064 Uiso calc U . R 1 . .
H H19B 1.0886 0.5097 0.8367 0.064 Uiso calc U . R 1 . .
H H19C 1.061 0.6039 0.832 0.064 Uiso calc U . R 1 . .
C C22 0.8631(3) 0.32908(13) 0.88701(13) 0.0409(5) Uani d . . . 1 . .
C C28 0.8357(3) 0.73613(13) 0.83355(12) 0.0370(5) Uani d . . . 1 . .
H H28 0.7888 0.7424 0.7864 0.044 Uiso calc U . R 1 . .
C C10 0.5703(4) 0.22984(16) 0.77129(17) 0.0573(7) Uani d . . . 1 . .
H H10 0.5813 0.1754 0.7848 0.069 Uiso calc U . R 1 . .
C C29 0.9387(3) 0.79310(15) 0.85828(15) 0.0463(6) Uani d . . . 1 . .
H H29 0.9613 0.838 0.8281 0.056 Uiso calc U . R 1 . .
C C9 0.6476(3) 0.25948(14) 0.71074(17) 0.0509(6) Uani d . . . 1 . .
H H9 0.7101 0.2253 0.6818 0.061 Uiso calc U . R 1 . .
C C11 0.4780(4) 0.27840(18) 0.81201(17) 0.0593(7) Uani d . . . 1 . .
H H11 0.4237 0.2573 0.8532 0.071 Uiso calc U . R 1 . .
C C24 0.7880(5) 0.31204(16) 0.96002(15) 0.0615(8) Uani d . . . 1 . .
H H24A 0.7454 0.3615 0.9802 0.092 Uiso calc U . R 1 . .
H H24B 0.8628 0.2905 0.9949 0.092 Uiso calc U . R 1 . .
H H24C 0.7067 0.273 0.9527 0.092 Uiso calc U . R 1 . .
C C23 0.9456(5) 0.25925(16) 0.85447(17) 0.0641(8) Uani d . . . 1 . .
H H23A 0.9849 0.2736 0.8053 0.096 Uiso calc U . R 1 . .
H H23B 0.8759 0.2141 0.8497 0.096 Uiso calc U . R 1 . .
H H23C 1.0299 0.2445 0.8871 0.096 Uiso calc U . R 1 . .

loop_
_atom_site_aniso_label
_atom_site_aniso_U_11
_atom_site_aniso_U_22
_atom_site_aniso_U_33
_atom_site_aniso_U_12
_atom_site_aniso_U_13
_atom_site_aniso_U_23
P1 0.0243(2) 0.0280(2) 0.0223(2) -0.00246(17) 0.00379(15) -0.00320(18)
O1 0.0769(12) 0.0391(9) 0.0189(7) 0.0074(8) 0.0060(7) 0.0011(6)
N1 0.0306(8) 0.0256(7) 0.0183(7) 0.0014(6) 0.0014(6) -0.0016(6)
C1 0.0222(7) 0.0328(9) 0.0267(9) 0.0015(7) 0.0034(7) -0.0050(8)
C20 0.0404(10) 0.0321(10) 0.0213(9) -0.0015(8) -0.0017(8) -0.0010(7)
C13 0.0277(9) 0.0208(8) 0.0183(8) 0.0011(7) 0.0025(7) -0.0010(6)
C6 0.0286(9) 0.0376(10) 0.0372(11) -0.0019(8) -0.0023(8) -0.0049(9)
C15 0.0306(9) 0.0341(10) 0.0208(9) 0.0020(8) 0.0019(7) -0.0026(7)
C2 0.0340(10) 0.0352(10) 0.0357(11) -0.0004(8) -0.0003(8) -0.0015(8)
C7 0.0350(10) 0.0317(10) 0.0304(10) -0.0084(8) -0.0045(8) 0.0031(8)
C16 0.0338(10) 0.0396(10) 0.0253(9) 0.0017(8) 0.0102(8) -0.0004(8)
C26 0.0372(11) 0.0439(11) 0.0306(10) 0.0016(9) 0.0095(9) -0.0084(9)
C14 0.0254(8) 0.0225(8) 0.0223(8) 0.0003(7) 0.0031(7) -0.0009(7)
C27 0.0343(10) 0.0266(9) 0.0263(9) 0.0040(8) 0.0022(8) -0.0077(7)
C17 0.0251(9) 0.0360(10) 0.0372(11) 0.0014(8) 0.0074(8) 0.0006(8)
C18 0.0272(9) 0.0266(9) 0.0303(10) 0.0011(7) -0.0013(8) -0.0013(7)
C25 0.0311(9) 0.0289(10) 0.0208(8) 0.0026(8) 0.0033(8) -0.0038(7)
C21 0.0485(12) 0.0335(11) 0.0248(9) 0.0049(9) -0.0040(9) -0.0005(8)
C32 0.0572(14) 0.0335(11) 0.0322(11) 0.0024(10) -0.0064(10) -0.0068(9)
C30 0.0438(12) 0.0468(13) 0.0485(13) -0.0077(10) 0.0009(11) -0.0207(11)
C5 0.0325(10) 0.0528(13) 0.0410(12) -0.0048(10) -0.0069(9) -0.0121(10)
C3 0.0396(11) 0.0504(13) 0.0363(12) 0.0051(10) 0.0031(9) 0.0078(10)
C8 0.0436(12) 0.0329(10) 0.0415(12) -0.0030(9) -0.0021(9) -0.0028(9)
C4 0.0297(10) 0.0677(15) 0.0297(10) 0.0058(10) -0.0042(8) -0.0018(11)
C31 0.0589(14) 0.0447(12) 0.0387(12) 0.0040(11) -0.0164(11) -0.0145(10)
C12 0.0499(13) 0.0479(12) 0.0359(12) -0.0147(11) 0.0005(11) 0.0062(10)
C19 0.0297(10) 0.0599(14) 0.0390(12) -0.0002(10) -0.0047(9) -0.0049(10)
C22 0.0585(13) 0.0316(10) 0.0328(11) 0.0001(10) -0.0097(10) 0.0010(9)
C28 0.0419(11) 0.0379(11) 0.0310(10) -0.0034(9) -0.0011(9) -0.0002(9)
C10 0.0676(17) 0.0372(12) 0.0671(18) -0.0107(12) -0.0185(14) 0.0091(12)
C29 0.0515(13) 0.0399(12) 0.0475(14) -0.0103(11) 0.0044(11) -0.0035(10)
C9 0.0565(14) 0.0322(11) 0.0640(15) -0.0018(10) -0.0113(13) -0.0033(11)
C11 0.0693(17) 0.0593(16) 0.0492(14) -0.0221(15) -0.0070(13) 0.0226(13)
C24 0.098(2) 0.0403(13) 0.0463(15) -0.0116(14) 0.0050(15) 0.0104(11)
C23 0.097(2) 0.0399(13) 0.0554(16) 0.0220(15) -0.0090(16) 0.0016(12)

loop_
_atom_type_symbol
_atom_type_description
_atom_type_scat_dispersion_real
_atom_type_scat_dispersion_imag
_atom_type_scat_source
C C 0.0181 0.0091 'International Tables Vol C Tables 4.2.6.8 and 6.1.1.4'
H H 0.0000 0.0000 'International Tables Vol C Tables 4.2.6.8 and 6.1.1.4'
N N 0.0311 0.0180 'International Tables Vol C Tables 4.2.6.8 and 6.1.1.4'
O O 0.0492 0.0322 'International Tables Vol C Tables 4.2.6.8 and 6.1.1.4'
P P 0.2955 0.4335 'International Tables Vol C Tables 4.2.6.8 and 6.1.1.4'

loop_
_geom_angle_atom_site_label_1
_geom_angle_atom_site_label_2
_geom_angle_atom_site_label_3
_geom_angle_site_symmetry_1
_geom_angle_site_symmetry_3
_geom_angle
_geom_angle_publ_flag
C1 P1 C7 . . 102.71(9) ?
C1 P1 C14 . . 102.56(8) ?
C7 P1 C14 . . 99.20(9) ?
C20 N1 C13 . . 123.15(15) ?
C20 N1 C25 . . 121.96(15) ?
C13 N1 C25 . . 114.29(14) ?
C6 C1 C2 . . 117.98(18) ?
C6 C1 P1 . . 123.05(16) ?
C2 C1 P1 . . 118.37(15) ?
O1 C20 N1 . . 120.75(18) ?
O1 C20 C21 . . 122.22(19) ?
N1 C20 C21 . . 117.03(17) ?
C18 C13 C14 . . 120.70(17) ?
C18 C13 N1 . . 120.48(16) ?
C14 C13 N1 . . 118.80(15) ?
C1 C6 C5 . . 120.6(2) ?
C1 C6 H6 . . 119.7 ?
C5 C6 H6 . . 119.7 ?
C16 C15 C14 . . 119.88(18) ?
C16 C15 H15 . . 120.1 ?
C14 C15 H15 . . 120.1 ?
C3 C2 C1 . . 121.1(2) ?
C3 C2 H2 . . 119.4 ?
C1 C2 H2 . . 119.4 ?
C12 C7 C8 . . 118.6(2) ?
C12 C7 P1 . . 119.17(18) ?
C8 C7 P1 . . 122.18(16) ?
C17 C16 C15 . . 120.37(19) ?
C17 C16 H16 . . 119.8 ?
C15 C16 H16 . . 119.8 ?
C25 C26 H26A . . 109.5 ?
C25 C26 H26B . . 109.5 ?
H26A C26 H26B . . 109.5 ?
C25 C26 H26C . . 109.5 ?
H26A C26 H26C . . 109.5 ?
H26B C26 H26C . . 109.5 ?
C15 C14 C13 . . 119.38(16) ?
C15 C14 P1 . . 123.04(14) ?
C13 C14 P1 . . 117.56(13) ?
C28 C27 C32 . . 118.67(19) ?
C28 C27 C25 . . 118.66(18) ?
C32 C27 C25 . . 122.66(19) ?
C16 C17 C18 . . 121.73(17) ?
C16 C17 H17 . . 119.1 ?
C18 C17 H17 . . 119.1 ?
C13 C18 C17 . . 117.94(17) ?
C13 C18 C19 . . 122.63(18) ?
C17 C18 C19 . . 119.42(18) ?
N1 C25 C27 . . 112.48(15) ?
N1 C25 C26 . . 114.14(16) ?
C27 C25 C26 . . 113.21(16) ?
N1 C25 H25 . . 105.3 ?
C27 C25 H25 . . 105.3 ?
C26 C25 H25 . . 105.3 ?
C22 C21 C20 . . 125.7(2) ?
C22 C21 H21 . . 117.2 ?
C20 C21 H21 . . 117.2 ?
C31 C32 C27 . . 120.2(2) ?
C31 C32 H32 . . 119.9 ?
C27 C32 H32 . . 119.9 ?
C29 C30 C31 . . 119.6(2) ?
C29 C30 H30 . . 120.2 ?
C31 C30 H30 . . 120.2 ?
C4 C5 C6 . . 120.8(2) ?
C4 C5 H5 . . 119.6 ?
C6 C5 H5 . . 119.6 ?
C2 C3 C4 . . 120.1(2) ?
C2 C3 H3 . . 119.9 ?
C4 C3 H3 . . 119.9 ?
C9 C8 C7 . . 121.2(2) ?
C9 C8 H8 . . 119.4 ?
C7 C8 H8 . . 119.4 ?
C5 C4 C3 . . 119.4(2) ?
C5 C4 H4 . . 120.3 ?
C3 C4 H4 . . 120.3 ?
C30 C31 C32 . . 120.6(2) ?
C30 C31 H31 . . 119.7 ?
C32 C31 H31 . . 119.7 ?
C7 C12 C11 . . 119.8(3) ?
C7 C12 H12 . . 120.1 ?
C11 C12 H12 . . 120.1 ?
C18 C19 H19A . . 109.5 ?
C18 C19 H19B . . 109.5 ?
H19A C19 H19B . . 109.5 ?
C18 C19 H19C . . 109.5 ?
H19A C19 H19C . . 109.5 ?
H19B C19 H19C . . 109.5 ?
C21 C22 C23 . . 120.2(2) ?
C21 C22 C24 . . 125.7(2) ?
C23 C22 C24 . . 114.1(2) ?
C27 C28 C29 . . 120.8(2) ?
C27 C28 H28 . . 119.6 ?
C29 C28 H28 . . 119.6 ?
C11 C10 C9 . . 120.3(2) ?
C11 C10 H10 . . 119.9 ?
C9 C10 H10 . . 119.9 ?
C30 C29 C28 . . 120.2(2) ?
C30 C29 H29 . . 119.9 ?
C28 C29 H29 . . 119.9 ?
C10 C9 C8 . . 119.7(3) ?
C10 C9 H9 . . 120.1 ?
C8 C9 H9 . . 120.1 ?
C10 C11 C12 . . 120.5(3) ?
C10 C11 H11 . . 119.8 ?
C12 C11 H11 . . 119.8 ?
C22 C24 H24A . . 109.5 ?
C22 C24 H24B . . 109.5 ?
H24A C24 H24B . . 109.5 ?
C22 C24 H24C . . 109.5 ?
H24A C24 H24C . . 109.5 ?
H24B C24 H24C . . 109.5 ?
C22 C23 H23A . . 109.5 ?
C22 C23 H23B . . 109.5 ?
H23A C23 H23B . . 109.5 ?
C22 C23 H23C . . 109.5 ?
H23A C23 H23C . . 109.5 ?
H23B C23 H23C . . 109.5 ?

loop_
_geom_bond_atom_site_label_1
_geom_bond_atom_site_label_2
_geom_bond_site_symmetry_2
_geom_bond_distance
_geom_bond_publ_flag
P1 C1 . 1.8348(19) ?
P1 C7 . 1.835(2) ?
P1 C14 . 1.8408(18) ?
O1 C20 . 1.227(3) ?
N1 C20 . 1.378(3) ?
N1 C13 . 1.442(2) ?
N1 C25 . 1.497(2) ?
C1 C6 . 1.388(3) ?
C1 C2 . 1.399(3) ?
C20 C21 . 1.477(3) ?
C13 C18 . 1.397(3) ?
C13 C14 . 1.412(2) ?
C6 C5 . 1.388(3) ?
C6 H6 . 0.95 ?
C15 C16 . 1.388(3) ?
C15 C14 . 1.392(2) ?
C15 H15 . 0.95 ?
C2 C3 . 1.381(3) ?
C2 H2 . 0.95 ?
C7 C12 . 1.386(3) ?
C7 C8 . 1.395(3) ?
C16 C17 . 1.370(3) ?
C16 H16 . 0.95 ?
C26 C25 . 1.529(3) ?
C26 H26A . 0.98 ?
C26 H26B . 0.98 ?
C26 H26C . 0.98 ?
C27 C28 . 1.389(3) ?
C27 C32 . 1.391(3) ?
C27 C25 . 1.522(3) ?
C17 C18 . 1.401(3) ?
C17 H17 . 0.95 ?
C18 C19 . 1.507(3) ?
C25 H25 . 1.0 ?
C21 C22 . 1.334(3) ?
C21 H21 . 0.95 ?
C32 C31 . 1.388(4) ?
C32 H32 . 0.95 ?
C30 C29 . 1.372(4) ?
C30 C31 . 1.386(4) ?
C30 H30 . 0.95 ?
C5 C4 . 1.376(4) ?
C5 H5 . 0.95 ?
C3 C4 . 1.383(4) ?
C3 H3 . 0.95 ?
C8 C9 . 1.378(3) ?
C8 H8 . 0.95 ?
C4 H4 . 0.95 ?
C31 H31 . 0.95 ?
C12 C11 . 1.402(4) ?
C12 H12 . 0.95 ?
C19 H19A . 0.98 ?
C19 H19B . 0.98 ?
C19 H19C . 0.98 ?
C22 C23 . 1.498(4) ?
C22 C24 . 1.498(4) ?
C28 C29 . 1.391(3) ?
C28 H28 . 0.95 ?
C10 C11 . 1.365(5) ?
C10 C9 . 1.377(4) ?
C10 H10 . 0.95 ?
C29 H29 . 0.95 ?
C9 H9 . 0.95 ?
C11 H11 . 0.95 ?
C24 H24A . 0.98 ?
C24 H24B . 0.98 ?
C24 H24C . 0.98 ?
C23 H23A . 0.98 ?
C23 H23B . 0.98 ?
C23 H23C . 0.98 ?

loop_
_geom_torsion_atom_site_label_1
_geom_torsion_atom_site_label_2
_geom_torsion_atom_site_label_3
_geom_torsion_atom_site_label_4
_geom_torsion_site_symmetry_1
_geom_torsion_site_symmetry_2
_geom_torsion_site_symmetry_3
_geom_torsion_site_symmetry_4
_geom_torsion
_geom_torsion_publ_flag
C7 P1 C1 C6 . . . . 20.73(18) ?
C14 P1 C1 C6 . . . . 123.33(16) ?
C7 P1 C1 C2 . . . . -168.30(15) ?
C14 P1 C1 C2 . . . . -65.70(16) ?
C13 N1 C20 O1 . . . . 169.42(19) ?
C25 N1 C20 O1 . . . . -1.2(3) ?
C13 N1 C20 C21 . . . . -11.0(3) ?
C25 N1 C20 C21 . . . . 178.37(17) ?
C20 N1 C13 C18 . . . . -72.5(2) ?
C25 N1 C13 C18 . . . . 98.80(19) ?
C20 N1 C13 C14 . . . . 109.1(2) ?
C25 N1 C13 C14 . . . . -79.6(2) ?
C2 C1 C6 C5 . . . . 0.6(3) ?
P1 C1 C6 C5 . . . . 171.65(16) ?
C6 C1 C2 C3 . . . . -1.1(3) ?
P1 C1 C2 C3 . . . . -172.49(16) ?
C1 P1 C7 C12 . . . . -117.67(18) ?
C14 P1 C7 C12 . . . . 137.12(17) ?
C1 P1 C7 C8 . . . . 65.40(19) ?
C14 P1 C7 C8 . . . . -39.81(19) ?
C14 C15 C16 C17 . . . . -0.6(3) ?
C16 C15 C14 C13 . . . . 1.2(3) ?
C16 C15 C14 P1 . . . . -177.45(15) ?
C18 C13 C14 C15 . . . . -1.1(3) ?
N1 C13 C14 C15 . . . . 177.34(16) ?
C18 C13 C14 P1 . . . . 177.67(14) ?
N1 C13 C14 P1 . . . . -3.9(2) ?
C1 P1 C14 C15 . . . . -8.66(17) ?
C7 P1 C14 C15 . . . . 96.68(16) ?
C1 P1 C14 C13 . . . . 172.64(14) ?
C7 P1 C14 C13 . . . . -82.02(15) ?
C15 C16 C17 C18 . . . . -0.3(3) ?
C14 C13 C18 C17 . . . . 0.3(3) ?
N1 C13 C18 C17 . . . . -178.14(16) ?
C14 C13 C18 C19 . . . . -178.70(18) ?
N1 C13 C18 C19 . . . . 2.9(3) ?
C16 C17 C18 C13 . . . . 0.4(3) ?
C16 C17 C18 C19 . . . . 179.4(2) ?
C20 N1 C25 C27 . . . . 85.8(2) ?
C13 N1 C25 C27 . . . . -85.55(19) ?
C20 N1 C25 C26 . . . . -44.9(2) ?
C13 N1 C25 C26 . . . . 143.70(17) ?
C28 C27 C25 N1 . . . . 109.3(2) ?
C32 C27 C25 N1 . . . . -70.7(2) ?
C28 C27 C25 C26 . . . . -119.5(2) ?
C32 C27 C25 C26 . . . . 60.6(3) ?
O1 C20 C21 C22 . . . . 14.3(4) ?
N1 C20 C21 C22 . . . . -165.3(2) ?
C28 C27 C32 C31 . . . . -0.9(3) ?
C25 C27 C32 C31 . . . . 179.1(2) ?
C1 C6 C5 C4 . . . . -0.2(3) ?
C1 C2 C3 C4 . . . . 1.0(3) ?
C12 C7 C8 C9 . . . . 0.4(3) ?
P1 C7 C8 C9 . . . . 177.31(19) ?
C6 C5 C4 C3 . . . . 0.2(3) ?
C2 C3 C4 C5 . . . . -0.6(3) ?
C29 C30 C31 C32 . . . . 0.5(4) ?
C27 C32 C31 C30 . . . . 0.3(4) ?
C8 C7 C12 C11 . . . . -0.1(3) ?
P1 C7 C12 C11 . . . . -177.1(2) ?
C20 C21 C22 C23 . . . . -176.9(2) ?
C20 C21 C22 C24 . . . . 4.6(4) ?
C32 C27 C28 C29 . . . . 0.6(3) ?
C25 C27 C28 C29 . . . . -179.3(2) ?
C31 C30 C29 C28 . . . . -0.8(4) ?
C27 C28 C29 C30 . . . . 0.2(4) ?
C11 C10 C9 C8 . . . . 1.4(4) ?
C7 C8 C9 C10 . . . . -1.0(4) ?
C9 C10 C11 C12 . . . . -1.1(4) ?
C7 C12 C11 C10 . . . . 0.4(4) ?
